data_8104855
loop_
_publ_author_name
'Hosten, Eric C.'
'Betz, Richard'

_publ_section_title
;
 The crystal structure of para-nitrobenzylbromide, C7H6BrNO2&#x00A0;-- A
 second polymorph and correction of 3D coordinates
;
_journal_issue 2
_journal_name_full 'Zeitschrift f\"ur Kristallographie - New Crystal Structures'
_journal_page_first 443
_journal_page_last 445
_journal_paper_doi 10.1515/ncrs-2020-0564
_journal_volume 236
_journal_year 2021
_chemical_formula_moiety 'C7 H6 Br N O2'
_chemical_formula_sum 'C7 H6 Br N O2'
_chemical_formula_weight 216.04
_chemical_name_common <i>para</i>-nitrobenzylbromide
_chemical_name_systematic <i>para</i>-nitrobenzylbromide
_space_group_crystal_system orthorhombic
_space_group_IT_number 19
_space_group_name_Hall 'P 2ac 2ab'
_space_group_name_H-M_alt 'P 21 21 21'
_atom_sites_solution_hydrogens geom
_atom_sites_solution_primary SHELXS
_atom_sites_solution_secondary difmap
_cell_angle_alpha 90
_cell_angle_beta 90
_cell_angle_gamma 90
_cell_formula_units_Z 4
_cell_length_a 4.7019(6)
_cell_length_b 6.4700(9)
_cell_length_c 25.283(4)
_cell_measurement_reflns_used 3457
_cell_measurement_temperature 200(2)
_cell_measurement_theta_max 26.77
_cell_measurement_theta_min 3.22
_cell_volume 769.14(19)
_computing_cell_refinement 'SAINT [1]'
_computing_data_collection 'APEX2 [1]'
_computing_data_reduction 'SAINT [1]'
_computing_molecular_graphics 'ORTEP3 [3], Mercury [4]'
_computing_publication_material 'SHELXL-97 [2], PLATON [5]'
_computing_structure_refinement 'SHELXL-97 [2]'
_computing_structure_solution 'SHELXS-97 [2]'
_diffrn_ambient_temperature 200(2)
_diffrn_measured_fraction_theta_full 0.991
_diffrn_measured_fraction_theta_max 0.993
_diffrn_measurement_device_type 'Bruker APEX-II CCD'
_diffrn_measurement_method '\f and \w scans'
_diffrn_radiation_monochromator graphite
_diffrn_radiation_type MoK\a
_diffrn_radiation_wavelength 0.71073
_diffrn_reflns_av_R_equivalents 0.0353
_diffrn_reflns_av_sigmaI/netI 0.0391
_diffrn_reflns_Laue_measured_fraction_full 0.991
_diffrn_reflns_Laue_measured_fraction_max 0.993
_diffrn_reflns_limit_h_max 6
_diffrn_reflns_limit_h_min -4
_diffrn_reflns_limit_k_max 8
_diffrn_reflns_limit_k_min -8
_diffrn_reflns_limit_l_max 32
_diffrn_reflns_limit_l_min -33
_diffrn_reflns_number 6983
_diffrn_reflns_point_group_measured_fraction_full 0.991
_diffrn_reflns_point_group_measured_fraction_max 0.994
_diffrn_reflns_theta_full 25.242
_diffrn_reflns_theta_max 27.981
_diffrn_reflns_theta_min 3.223
_exptl_absorpt_coefficient_mu 5.288
_exptl_absorpt_correction_T_max 1.0000
_exptl_absorpt_correction_T_min 0.7657
_exptl_absorpt_correction_type numerical
_exptl_absorpt_process_details
;                                                              
SADABS [6]                                         
;
_exptl_crystal_colour colourless
_exptl_crystal_density_diffrn 1.866
_exptl_crystal_description rod
_exptl_crystal_F_000 424
_exptl_crystal_size_max 0.379
_exptl_crystal_size_mid 0.116
_exptl_crystal_size_min 0.11
_refine_diff_density_max 0.635
_refine_diff_density_min -0.404
_refine_diff_density_rms 0.076
_refine_ls_abs_structure_details
;
 Refined as an inversion twin.
;
_refine_ls_abs_structure_Flack 0.056(17)
_refine_ls_extinction_coef .
_refine_ls_extinction_method none
_refine_ls_goodness_of_fit_ref 0.996
_refine_ls_hydrogen_treatment constr
_refine_ls_matrix_type full
_refine_ls_number_parameters 101
_refine_ls_number_reflns 1854
_refine_ls_number_restraints 0
_refine_ls_restrained_S_all 0.996
_refine_ls_R_factor_all 0.0382
_refine_ls_R_factor_gt 0.0294
_refine_ls_shift/su_max 0.000
_refine_ls_shift/su_mean 0.000
_refine_ls_structure_factor_coef Fsqd
_refine_ls_weighting_details 'w=1/[\s^2^(Fo^2^)+(0.0359P)^2^] where P=(Fo^2^+2Fc^2^)/3'
_refine_ls_weighting_scheme calc
_refine_ls_wR_factor_gt 0.0649
_refine_ls_wR_factor_ref 0.0671
_reflns_Friedel_coverage 0.642
_reflns_Friedel_fraction_full 0.992
_reflns_Friedel_fraction_max 0.995
_reflns_number_gt 1583
_reflns_number_total 1854
_reflns_threshold_expression 'I > 2\s(I)'
_cod_data_source_file suppl_j_ncrs-2020-0564_suppl.cif
_cod_data_source_block g
_cod_database_code 8104855
_shelx_space_group_comment
;
The symmetry employed for this shelxl refinement is uniquely defined
by the following loop, which should always be used as a source of
symmetry information in preference to the above space-group names.
They are only intended as comments.
;

loop_
_space_group_symop_operation_xyz
'x, y, z'
'-x+1/2, -y, z+1/2'
'x+1/2, -y+1/2, -z'
'-x, y+1/2, -z+1/2'

loop_
_atom_site_label
_atom_site_type_symbol
_atom_site_fract_x
_atom_site_fract_y
_atom_site_fract_z
_atom_site_U_iso_or_equiv
_atom_site_adp_type
_atom_site_occupancy
_atom_site_site_symmetry_order
_atom_site_calc_flag
_atom_site_refinement_flags_posn
_atom_site_refinement_flags_adp
_atom_site_refinement_flags_occupancy
_atom_site_disorder_assembly
_atom_site_disorder_group
Br1 Br 1.23357(10) 0.04014(6) 0.22432(2) 0.04408(15) Uani 1 1 d . . . . .
O1 O 0.5682(6) 0.8376(4) 0.06872(10) 0.0376(7) Uani 1 1 d . . . . .
O2 O 0.5052(6) 0.5864(4) 0.01375(10) 0.0357(7) Uani 1 1 d . . . . .
N1 N 0.6222(7) 0.6632(5) 0.05236(12) 0.0275(7) Uani 1 1 d . . . . .
C1 C 1.2296(8) 0.3067(5) 0.13533(12) 0.0243(7) Uani 1 1 d . . . . .
C2 C 1.1623(8) 0.5066(6) 0.15216(14) 0.0297(9) Uani 1 1 d . . . . .
H2 H 1.252854 0.562323 0.182576 0.036 Uiso 1 1 calc R U . . .
C3 C 0.9648(8) 0.6240(6) 0.12488(13) 0.0271(8) Uani 1 1 d . . . . .
H3 H 0.917248 0.759395 0.136447 0.033 Uiso 1 1 calc R U . . .
C4 C 0.8378(7) 0.5399(5) 0.08028(13) 0.0230(7) Uani 1 1 d . . . . .
C5 C 0.9028(8) 0.3436(6) 0.06217(13) 0.0256(8) Uani 1 1 d . . . . .
H5 H 0.814296 0.289823 0.031330 0.031 Uiso 1 1 calc R U . . .
C6 C 1.0993(8) 0.2277(5) 0.08992(13) 0.0270(8) Uani 1 1 d . . . . .
H6 H 1.146351 0.092666 0.078011 0.032 Uiso 1 1 calc R U . . .
C7 C 1.4360(8) 0.1792(6) 0.16603(13) 0.0305(8) Uani 1 1 d . . . . .
H7A H 1.588254 0.268503 0.180481 0.037 Uiso 1 1 calc R U . . .
H7B H 1.524724 0.074905 0.142606 0.037 Uiso 1 1 calc R U . . .

loop_
_atom_site_aniso_label
_atom_site_aniso_U_11
_atom_site_aniso_U_22
_atom_site_aniso_U_33
_atom_site_aniso_U_23
_atom_site_aniso_U_13
_atom_site_aniso_U_12
Br1 0.0552(3) 0.0427(2) 0.0344(2) 0.01319(15) -0.0019(2) 0.0031(2)
O1 0.0480(17) 0.0260(14) 0.0389(16) -0.0045(11) 0.0010(12) 0.0130(13)
O2 0.0377(17) 0.0371(17) 0.0322(15) 0.0003(12) -0.0104(12) 0.0040(13)
N1 0.0279(16) 0.0271(17) 0.0273(16) 0.0057(13) 0.0049(13) 0.0013(13)
C1 0.0215(17) 0.0282(16) 0.0232(15) 0.0014(12) 0.0016(17) 0.000(2)
C2 0.0326(19) 0.032(2) 0.0240(18) -0.0032(14) -0.0021(13) -0.0030(15)
C3 0.032(2) 0.0223(17) 0.0271(19) -0.0027(14) 0.0012(15) -0.0022(17)
C4 0.0214(16) 0.0235(16) 0.0242(17) 0.0009(14) 0.0018(12) 0.0018(14)
C5 0.0281(19) 0.0262(19) 0.0225(18) -0.0041(14) 0.0006(15) -0.0009(16)
C6 0.034(2) 0.0219(17) 0.0254(19) -0.0053(14) 0.0033(15) 0.0053(16)
C7 0.031(2) 0.033(2) 0.0270(19) 0.0010(15) -0.0009(16) 0.0036(17)

loop_
_atom_type_symbol
_atom_type_description
_atom_type_scat_dispersion_real
_atom_type_scat_dispersion_imag
_atom_type_scat_source
C C 0.0033 0.0016 'International Tables Vol C Tables 4.2.6.8 and 6.1.1.4'
H H 0.0000 0.0000 'International Tables Vol C Tables 4.2.6.8 and 6.1.1.4'
Br Br -0.2901 2.4595 'International Tables Vol C Tables 4.2.6.8 and 6.1.1.4'
N N 0.0061 0.0033 'International Tables Vol C Tables 4.2.6.8 and 6.1.1.4'
O O 0.0106 0.0060 'International Tables Vol C Tables 4.2.6.8 and 6.1.1.4'

loop_
_geom_angle_atom_site_label_1
_geom_angle_atom_site_label_2
_geom_angle_atom_site_label_3
_geom_angle
_geom_angle_site_symmetry_1
_geom_angle_site_symmetry_3
O2 N1 O1 123.2(3) . .
O2 N1 C4 118.2(3) . .
O1 N1 C4 118.6(3) . .
C2 C1 C6 119.3(3) . .
C2 C1 C7 120.0(3) . .
C6 C1 C7 120.7(3) . .
C3 C2 C1 120.5(3) . .
C3 C2 H2 119.7 . .
C1 C2 H2 119.7 . .
C2 C3 C4 118.6(3) . .
C2 C3 H3 120.7 . .
C4 C3 H3 120.7 . .
C5 C4 C3 122.3(3) . .
C5 C4 N1 119.4(3) . .
C3 C4 N1 118.3(3) . .
C6 C5 C4 118.6(3) . .
C6 C5 H5 120.7 . .
C4 C5 H5 120.7 . .
C5 C6 C1 120.8(3) . .
C5 C6 H6 119.6 . .
C1 C6 H6 119.6 . .
C1 C7 Br1 109.1(2) . .
C1 C7 H7A 109.9 . .
Br1 C7 H7A 109.9 . .
C1 C7 H7B 109.9 . .
Br1 C7 H7B 109.9 . .
H7A C7 H7B 108.3 . .

loop_
_geom_bond_atom_site_label_1
_geom_bond_atom_site_label_2
_geom_bond_distance
_geom_bond_site_symmetry_2
Br1 C7 1.971(4) .
O1 N1 1.228(4) .
O2 N1 1.226(4) .
N1 C4 1.470(4) .
C1 C2 1.398(5) .
C1 C6 1.398(5) .
C1 C7 1.491(5) .
C2 C3 1.384(5) .
C2 H2 0.9500 .
C3 C4 1.387(5) .
C3 H3 0.9500 .
C4 C5 1.384(5) .
C5 C6 1.381(5) .
C5 H5 0.9500 .
C6 H6 0.9500 .
C7 H7A 0.9900 .
C7 H7B 0.9900 .

loop_
_geom_hbond_atom_site_label_D
_geom_hbond_atom_site_label_H
_geom_hbond_atom_site_label_A
_geom_hbond_distance_DH
_geom_hbond_distance_HA
_geom_hbond_distance_DA
_geom_hbond_angle_DHA
_geom_hbond_site_symmetry_A
C6 H6 O1 0.95 2.59 3.394(4) 142.4 1_645
C7 H7B O1 0.99 2.43 3.365(5) 158.0 1_645

loop_
_geom_torsion_atom_site_label_1
_geom_torsion_atom_site_label_2
_geom_torsion_atom_site_label_3
_geom_torsion_atom_site_label_4
_geom_torsion
_geom_torsion_site_symmetry_1
_geom_torsion_site_symmetry_2
_geom_torsion_site_symmetry_3
_geom_torsion_site_symmetry_4
C6 C1 C2 C3 1.3(5) . . . .
C7 C1 C2 C3 -178.1(3) . . . .
C1 C2 C3 C4 -0.7(5) . . . .
C2 C3 C4 C5 -0.3(5) . . . .
C2 C3 C4 N1 178.3(3) . . . .
O2 N1 C4 C5 0.4(5) . . . .
O1 N1 C4 C5 -179.5(3) . . . .
O2 N1 C4 C3 -178.2(3) . . . .
O1 N1 C4 C3 1.9(5) . . . .
C3 C4 C5 C6 0.6(5) . . . .
N1 C4 C5 C6 -177.9(3) . . . .
C4 C5 C6 C1 0.0(5) . . . .
C2 C1 C6 C5 -0.9(5) . . . .
C7 C1 C6 C5 178.4(3) . . . .
C2 C1 C7 Br1 84.5(4) . . . .
C6 C1 C7 Br1 -94.8(3) . . . .
